data_7212045
loop_
_publ_author_name
'Chandrasekhar, Vadapalli'
'Senapati, Tapas'

_publ_section_title
;
 Trapping two different CdCl2 1D-layered structures by a
 cyclocarbophosphazene-based ligand
;
_journal_issue 3
_journal_name_full CrystEngComm
_journal_page_first 682
_journal_paper_doi 10.1039/b918776f
_journal_volume 12
_journal_year 2010
_chemical_formula_moiety 'C32 H40 Cd2 Cl4 N14 O4 P2, C H Cl3, 4(H2O)'
_chemical_formula_sum 'C33 H49 Cd2 Cl7 N14 O8 P2'
_chemical_formula_weight 1303.92
_chemical_name_systematic
;
?
;
_space_group_IT_number 14
_symmetry_cell_setting monoclinic
_symmetry_space_group_name_Hall '-P 2ybc'
_symmetry_space_group_name_H-M 'P 1 21/c 1'
_atom_sites_solution_hydrogens geom
_atom_sites_solution_primary direct
_atom_sites_solution_secondary difmap
_audit_creation_method SHELXL-97
_cell_angle_alpha 90.000
_cell_angle_beta 93.362
_cell_angle_gamma 90.000
_cell_formula_units_Z 4
_cell_length_a 13.957
_cell_length_b 25.704
_cell_length_c 15.827
_cell_measurement_reflns_used 3623
_cell_measurement_temperature 293(2)
_cell_measurement_theta_max 24.50
_cell_measurement_theta_min 2.58
_cell_volume 5668.176
_computing_cell_refinement 'Bruker SMART'
_computing_data_collection 'Bruker SMART'
_computing_data_reduction 'Bruker SAINT'
_computing_molecular_graphics 'Bruker SHELXTL'
_computing_publication_material 'Bruker SHELXTL'
_computing_structure_refinement 'Bruker SHELXTL'
_computing_structure_solution 'Bruker SHELXTL'
_diffrn_ambient_temperature 293(2)
_diffrn_measured_fraction_theta_full 0.995
_diffrn_measured_fraction_theta_max 0.995
_diffrn_measurement_device_type 'CCD area detector'
_diffrn_measurement_method 'omega scans'
_diffrn_radiation_monochromator graphite
_diffrn_radiation_source 'fine-focus sealed tube'
_diffrn_radiation_type MoK\a
_diffrn_radiation_wavelength 0.71069
_diffrn_reflns_av_R_equivalents 0.0667
_diffrn_reflns_av_sigmaI/netI 0.0879
_diffrn_reflns_limit_h_max 17
_diffrn_reflns_limit_h_min -17
_diffrn_reflns_limit_k_max 31
_diffrn_reflns_limit_k_min -32
_diffrn_reflns_limit_l_max 15
_diffrn_reflns_limit_l_min -20
_diffrn_reflns_number 33910
_diffrn_reflns_theta_full 27.00
_diffrn_reflns_theta_max 27.00
_diffrn_reflns_theta_min 2.05
_exptl_absorpt_coefficient_mu 1.190
_exptl_absorpt_correction_T_max 0.9150
_exptl_absorpt_correction_T_min 0.8055
_exptl_absorpt_correction_type empirical
_exptl_absorpt_process_details SADABS
_exptl_crystal_colour colorless
_exptl_crystal_density_diffrn 1.520
_exptl_crystal_density_method 'not measured'
_exptl_crystal_description 'needle shape'
_exptl_crystal_F_000 2584
_exptl_crystal_size_max 0.19
_exptl_crystal_size_mid 0.10
_exptl_crystal_size_min 0.08
_refine_diff_density_max 3.128
_refine_diff_density_min -0.700
_refine_diff_density_rms 0.202
_refine_ls_extinction_method none
_refine_ls_goodness_of_fit_ref 1.033
_refine_ls_hydrogen_treatment constr
_refine_ls_matrix_type full
_refine_ls_number_parameters 570
_refine_ls_number_reflns 12305
_refine_ls_number_restraints 22
_refine_ls_restrained_S_all 1.037
_refine_ls_R_factor_all 0.1538
_refine_ls_R_factor_gt 0.0829
_refine_ls_shift/su_max 0.002
_refine_ls_shift/su_mean 0.000
_refine_ls_structure_factor_coef Fsqd
_refine_ls_weighting_details 'calc w=1/[\s^2^(Fo^2^)+(0.1707P)^2^+0.0000P] where P=(Fo^2^+2Fc^2^)/3'
_refine_ls_weighting_scheme calc
_refine_ls_wR_factor_gt 0.2490
_refine_ls_wR_factor_ref 0.3149
_reflns_number_gt 5800
_reflns_number_total 12305
_reflns_threshold_expression >2sigma(I)
_cod_data_source_file b918776f.txt
_cod_data_source_block Complex-2
_cod_depositor_comments
;
The following automatic conversions were performed:

'_symmetry_cell_setting' value 'Monoclinic' changed to 'monoclinic'
according to /home/saulius/struct/CIF-dictionaries/cif_core.dic
dictionary named 'cif_core.dic' version 2.4.2 from 2011-04-26.

Automatic conversion script
Id: cif_fix_values 1891 2012-01-12 08:04:46Z andrius 
;
_cod_original_cell_volume 5668(3)
_cod_original_sg_symbol_H-M 'P2(1)/c '
_cod_database_code 7212045

loop_
_symmetry_equiv_pos_as_xyz
'x, y, z'
'-x, y+1/2, -z+1/2'
'-x, -y, -z'
'x, -y-1/2, z-1/2'

loop_
_atom_site_label
_atom_site_type_symbol
_atom_site_fract_x
_atom_site_fract_y
_atom_site_fract_z
_atom_site_U_iso_or_equiv
_atom_site_adp_type
_atom_site_occupancy
_atom_site_symmetry_multiplicity
_atom_site_calc_flag
_atom_site_refinement_flags
Cd1 Cd 0.12721(4) 0.96540(2) 1.00422(4) 0.0362(2) Uani 1 1 d .
Cd2 Cd 0.37534(4) 1.03140(2) 1.00595(4) 0.0373(2) Uani 1 1 d .
Cl6 Cl 0.9398(5) -0.06233(18) 0.6865(4) 0.190(2) Uani 1 1 d .
Cl5 Cl 0.8575(7) 0.0400(3) 0.6774(5) 0.275(5) Uani 1 1 d D
Cl7 Cl 1.0684(8) 0.0206(3) 0.6615(8) 0.348(6) Uani 1 1 d .
Cl2 Cl 0.28340(16) 0.95974(8) 0.92106(16) 0.0481(6) Uani 1 1 d .
Cl3 Cl 0.23173(16) 1.03077(7) 1.10567(14) 0.0438(5) Uani 1 1 d .
Cl1 Cl 0.03503(16) 1.03488(7) 0.91294(15) 0.0440(5) Uani 1 1 d .
Cl4 Cl 0.48842(15) 0.97232(8) 1.10633(14) 0.0439(5) Uani 1 1 d .
P1 P -0.09078(17) 0.75931(9) 0.69644(17) 0.0503(7) Uani 1 1 d .
P2 P 0.33487(19) 0.73568(10) 1.2454(2) 0.0650(8) Uani 1 1 d D
O5 O 0.5459(8) 0.9091(4) 0.3406(6) 0.149(4) Uani 1 1 d .
O6 O 0.7167(15) 0.7549(10) 0.8680(13) 0.360(14) Uani 1 1 d .
O7 O 0.3445(15) 0.0122(7) 0.6545(8) 0.248(9) Uani 1 1 d .
O8 O 0.5802(15) 0.0176(6) 0.6448(13) 0.300(12) Uani 1 1 d .
O2 O -0.0357(4) 0.7643(2) 0.7878(4) 0.0559(17) Uani 1 1 d .
O3 O 0.1189(4) 1.2002(2) 0.7839(4) 0.0558(17) Uani 1 1 d .
O4 O 0.6460(5) 1.2180(2) 1.1586(5) 0.083(2) Uani 1 1 d .
O1 O 0.2761(5) 0.7842(2) 1.2705(5) 0.078(2) Uani 1 1 d .
N7 N 0.0645(5) 0.8969(3) 0.9124(5) 0.0477(19) Uani 1 1 d .
N6 N 0.1811(5) 0.8982(2) 1.0989(5) 0.0464(19) Uani 1 1 d .
N14 N 0.4645(5) 1.1023(3) 1.0649(5) 0.053(2) Uani 1 1 d .
N13 N 0.2847(5) 1.0962(2) 0.9266(5) 0.0437(18) Uani 1 1 d .
N11 N -0.2563(8) 0.8626(4) 0.6128(8) 0.094(3) Uani 1 1 d D
N12 N 0.0110(8) 0.7997(4) 0.4972(6) 0.083(3) Uani 1 1 d D
N4 N 0.2530(13) 0.6354(6) 1.0826(8) 0.139(6) Uani 1 1 d D
N5 N 0.5228(11) 0.7377(6) 1.0912(10) 0.186(7) Uiso 1 1 d D
N10 N -0.0218(5) 0.7630(3) 0.6212(5) 0.056(2) Uani 1 1 d .
N8 N -0.1803(5) 0.7958(3) 0.6880(5) 0.060(2) Uani 1 1 d .
N9 N -0.1263(8) 0.8285(3) 0.5565(6) 0.078(3) Uani 1 1 d .
N1 N 0.2729(5) 0.6949(3) 1.1925(6) 0.068(2) Uani 1 1 d D
N3 N 0.4327(6) 0.7511(3) 1.2016(8) 0.107(5) Uani 1 1 d D
N2 N 0.3935(9) 0.6897(4) 1.0863(7) 0.107(4) Uiso 1 1 d D
C5 C 0.5827(13) 0.7737(7) 1.1320(12) 0.216(10) Uiso 1 1 d D
H5A H 0.6353 0.7813 1.0976 0.325 Uiso 1 1 calc R
H5B H 0.6070 0.7598 1.1853 0.325 Uiso 1 1 calc R
H5C H 0.5475 0.8050 1.1415 0.325 Uiso 1 1 calc R
C6 C 0.5379(14) 0.7151(8) 1.0139(11) 0.222(10) Uiso 1 1 d D
H6A H 0.5920 0.7313 0.9899 0.332 Uiso 1 1 calc R
H6B H 0.4819 0.7197 0.9765 0.332 Uiso 1 1 calc R
H6C H 0.5503 0.6786 1.0216 0.332 Uiso 1 1 calc R
C10 C 0.2690(7) 0.8962(4) 1.1258(8) 0.076(4) Uani 1 1 d .
H10 H 0.3121 0.9199 1.1049 0.091 Uiso 1 1 calc R
C25 C 0.1738(6) 1.1670(3) 0.8359(6) 0.044(2) Uani 1 1 d .
C31 C 0.5717(7) 1.1709(3) 1.0449(6) 0.058(3) Uani 1 1 d .
H31 H 0.6034 1.1922 1.0081 0.070 Uiso 1 1 calc R
C14 C -0.0038(6) 0.8122(3) 0.8221(5) 0.045(2) Uani 1 1 d .
C27 C 0.2480(6) 1.1360(3) 0.9627(6) 0.048(2) Uani 1 1 d .
H27 H 0.2606 1.1400 1.0207 0.057 Uiso 1 1 calc R
C23 C 0.2632(7) 1.0906(4) 0.8451(6) 0.063(3) Uani 1 1 d .
H23 H 0.2866 1.0616 0.8179 0.076 Uiso 1 1 calc R
C13 C 0.0887(7) 0.8255(3) 0.8203(7) 0.068(3) Uani 1 1 d .
H13 H 0.1302 0.8062 0.7887 0.082 Uiso 1 1 calc R
C7 C 0.2445(7) 0.8225(3) 1.2109(7) 0.059(3) Uani 1 1 d .
C29 C 0.5391(9) 1.1448(4) 1.1851(7) 0.078(3) Uani 1 1 d .
H29 H 0.5468 1.1474 1.2437 0.094 Uiso 1 1 calc R
C24 C 0.2092(7) 1.1248(4) 0.7993(7) 0.067(3) Uani 1 1 d .
H24 H 0.1963 1.1191 0.7418 0.080 Uiso 1 1 calc R
C8 C 0.1511(7) 0.8221(4) 1.1799(8) 0.078(4) Uani 1 1 d .
H8 H 0.1081 0.7967 1.1956 0.094 Uiso 1 1 calc R
C32 C 0.5123(7) 1.1335(3) 1.0151(7) 0.057(3) Uani 1 1 d .
H32 H 0.5040 1.1291 0.9568 0.069 Uiso 1 1 calc R
C15 C -0.0666(7) 0.8412(4) 0.8656(7) 0.066(3) Uani 1 1 d .
H15 H -0.1314 0.8328 0.8654 0.079 Uiso 1 1 calc R
C16 C -0.0285(6) 0.8841(4) 0.9104(7) 0.061(3) Uani 1 1 d .
H16 H -0.0698 0.9046 0.9401 0.073 Uiso 1 1 calc R
C17 C -0.1851(8) 0.8280(4) 0.6204(9) 0.069(3) Uani 1 1 d .
C18 C -0.0482(8) 0.7980(4) 0.5596(6) 0.061(3) Uani 1 1 d D
C30 C 0.5856(7) 1.1776(3) 1.1339(7) 0.060(3) Uani 1 1 d .
C12 C 0.1213(7) 0.8677(4) 0.8654(7) 0.068(3) Uani 1 1 d .
H12 H 0.1856 0.8768 0.8636 0.082 Uiso 1 1 calc R
C26 C 0.1911(6) 1.1733(3) 0.9208(6) 0.052(2) Uani 1 1 d .
H26 H 0.1659 1.2013 0.9493 0.063 Uiso 1 1 calc R
C11 C 0.3034(7) 0.8588(4) 1.1873(8) 0.083(4) Uani 1 1 d .
H11 H 0.3663 0.8602 1.2101 0.100 Uiso 1 1 calc R
C9 C 0.1238(7) 0.8617(4) 1.1239(7) 0.070(3) Uani 1 1 d .
H9 H 0.0603 0.8623 1.1026 0.084 Uiso 1 1 calc R
C28 C 0.4804(7) 1.1080(4) 1.1470(7) 0.063(3) Uani 1 1 d .
H28 H 0.4494 1.0852 1.1819 0.075 Uiso 1 1 calc R
C21 C -0.3191(11) 0.8683(5) 0.6824(10) 0.127(6) Uani 1 1 d D
H21A H -0.3659 0.8949 0.6688 0.191 Uiso 1 1 calc R
H21B H -0.2817 0.8780 0.7329 0.191 Uiso 1 1 calc R
H21C H -0.3512 0.8360 0.6916 0.191 Uiso 1 1 calc R
C22 C -0.2667(11) 0.8996(5) 0.5447(10) 0.121(5) Uani 1 1 d .
H22A H -0.3215 0.9213 0.5525 0.182 Uiso 1 1 calc R
H22B H -0.2753 0.8815 0.4918 0.182 Uiso 1 1 calc R
H22C H -0.2101 0.9209 0.5444 0.182 Uiso 1 1 calc R
C19 C 0.0962(10) 0.7691(5) 0.4938(8) 0.098(4) Uani 1 1 d D
H19A H 0.1278 0.7774 0.4433 0.147 Uiso 1 1 calc R
H19B H 0.0795 0.7329 0.4934 0.147 Uiso 1 1 calc R
H19C H 0.1383 0.7765 0.5425 0.147 Uiso 1 1 calc R
C20 C -0.0011(13) 0.8384(5) 0.4296(8) 0.141(7) Uani 1 1 d .
H20A H 0.0486 0.8341 0.3908 0.211 Uiso 1 1 calc R
H20B H 0.0026 0.8727 0.4536 0.211 Uiso 1 1 calc R
H20C H -0.0626 0.8337 0.4001 0.211 Uiso 1 1 calc R
C33 C 0.9454(16) 0.0015(7) 0.7127(12) 0.268(17) Uani 1 1 d D
H33 H 0.9536 0.0048 0.7744 0.322 Uiso 1 1 calc R
C1 C 0.3096(10) 0.6749(6) 1.1189(9) 0.094(4) Uani 1 1 d .
C2 C 0.4388(10) 0.7243(6) 1.1300(8) 0.109(5) Uiso 1 1 d D
C4 C 0.2860(16) 0.6138(9) 1.0035(11) 0.251(15) Uani 1 1 d D
H4A H 0.2415 0.5878 0.9822 0.376 Uiso 1 1 calc R
H4B H 0.3482 0.5984 1.0140 0.376 Uiso 1 1 calc R
H4C H 0.2899 0.6412 0.9625 0.376 Uiso 1 1 calc R
C3 C 0.1666(15) 0.6160(8) 1.1162(14) 0.187(10) Uani 1 1 d D
H3A H 0.1383 0.5902 1.0786 0.281 Uiso 1 1 calc R
H3B H 0.1222 0.6442 1.1217 0.281 Uiso 1 1 calc R
H3C H 0.1814 0.6007 1.1707 0.281 Uiso 1 1 calc R

loop_
_atom_site_aniso_label
_atom_site_aniso_U_11
_atom_site_aniso_U_22
_atom_site_aniso_U_33
_atom_site_aniso_U_23
_atom_site_aniso_U_13
_atom_site_aniso_U_12
Cd1 0.0280(4) 0.0264(3) 0.0530(4) 0.0003(3) -0.0085(3) 0.0011(2)
Cd2 0.0274(4) 0.0268(3) 0.0560(5) -0.0005(3) -0.0110(3) -0.0002(2)
Cl6 0.229(6) 0.105(3) 0.233(6) 0.018(4) -0.019(5) -0.024(4)
Cl5 0.414(13) 0.198(7) 0.214(8) 0.052(5) 0.023(8) 0.139(8)
Cl7 0.350(12) 0.211(8) 0.492(17) -0.043(9) 0.087(11) -0.129(8)
Cl2 0.0365(12) 0.0388(11) 0.0687(16) -0.0158(10) -0.0001(11) -0.0081(9)
Cl3 0.0389(12) 0.0404(11) 0.0515(13) -0.0049(9) -0.0027(10) -0.0012(9)
Cl1 0.0388(12) 0.0392(11) 0.0536(13) 0.0074(9) -0.0003(10) 0.0081(9)
Cl4 0.0332(11) 0.0440(11) 0.0536(13) 0.0037(10) -0.0059(10) 0.0022(9)
P1 0.0487(14) 0.0376(12) 0.0629(17) -0.0107(11) -0.0101(12) -0.0108(11)
P2 0.0522(16) 0.0466(14) 0.093(2) 0.0294(14) -0.0197(15) 0.0034(12)
O5 0.156(9) 0.190(10) 0.098(7) 0.059(7) -0.025(6) 0.086(8)
O6 0.30(3) 0.53(4) 0.27(2) -0.12(2) 0.21(2) -0.03(2)
O7 0.36(2) 0.270(18) 0.109(10) -0.057(11) 0.012(12) -0.140(17)
O8 0.38(2) 0.195(14) 0.36(2) 0.078(15) 0.28(2) 0.152(16)
O2 0.057(4) 0.042(3) 0.067(4) -0.013(3) -0.014(3) -0.012(3)
O3 0.060(4) 0.048(3) 0.058(4) 0.012(3) -0.013(3) 0.016(3)
O4 0.102(6) 0.057(4) 0.085(5) -0.019(4) -0.036(4) -0.030(4)
O1 0.100(6) 0.039(3) 0.092(6) 0.023(3) -0.031(5) 0.012(3)
N7 0.040(4) 0.037(4) 0.065(5) -0.014(4) -0.009(4) -0.001(3)
N6 0.031(4) 0.031(3) 0.075(5) 0.020(3) -0.013(4) -0.004(3)
N14 0.052(5) 0.033(4) 0.070(6) -0.009(4) -0.017(4) -0.002(3)
N13 0.042(4) 0.028(3) 0.059(5) 0.004(3) -0.009(4) 0.007(3)
N11 0.084(7) 0.074(7) 0.121(10) -0.013(7) -0.017(7) 0.029(6)
N12 0.112(8) 0.069(6) 0.068(7) 0.001(5) 0.010(6) -0.019(6)
N4 0.181(15) 0.113(11) 0.116(12) -0.050(9) -0.052(11) 0.063(11)
N10 0.057(5) 0.051(4) 0.060(5) 0.002(4) 0.002(4) 0.000(4)
N8 0.051(5) 0.056(5) 0.073(6) -0.009(4) -0.011(4) 0.010(4)
N9 0.082(7) 0.067(6) 0.082(7) 0.007(5) -0.008(6) 0.013(5)
N1 0.045(5) 0.065(5) 0.092(7) 0.021(5) -0.006(5) 0.005(4)
N3 0.043(5) 0.070(6) 0.202(13) 0.081(8) -0.039(6) -0.007(4)
C10 0.039(6) 0.063(6) 0.123(10) 0.044(6) -0.026(6) -0.004(5)
C25 0.038(5) 0.028(4) 0.063(6) 0.002(4) -0.013(4) 0.007(4)
C31 0.075(7) 0.038(5) 0.060(6) 0.001(5) -0.013(5) -0.014(5)
C14 0.055(6) 0.035(4) 0.045(5) -0.013(4) -0.005(4) -0.011(4)
C27 0.045(5) 0.048(5) 0.049(6) 0.008(4) -0.008(4) 0.012(4)
C23 0.083(7) 0.055(6) 0.051(6) 0.005(5) -0.006(5) 0.029(5)
C13 0.045(6) 0.055(6) 0.106(9) -0.047(6) 0.020(6) -0.016(5)
C7 0.051(6) 0.041(5) 0.082(7) 0.015(5) -0.014(5) 0.006(4)
C29 0.106(9) 0.060(7) 0.067(7) -0.021(6) -0.001(7) -0.030(6)
C24 0.079(7) 0.053(6) 0.066(7) 0.005(5) -0.015(6) 0.031(5)
C8 0.041(6) 0.062(6) 0.129(10) 0.052(6) -0.014(6) -0.007(5)
C32 0.061(6) 0.040(5) 0.068(7) 0.000(5) -0.021(5) -0.005(4)
C15 0.036(5) 0.060(6) 0.099(9) -0.031(6) -0.015(5) 0.003(5)
C16 0.035(5) 0.058(6) 0.091(8) -0.034(6) 0.000(5) -0.003(4)
C17 0.056(7) 0.057(6) 0.091(9) -0.022(6) -0.017(6) 0.004(5)
C18 0.083(8) 0.052(6) 0.048(6) -0.009(5) 0.002(6) -0.024(6)
C30 0.060(6) 0.029(4) 0.088(8) -0.010(5) -0.017(6) -0.008(4)
C12 0.037(5) 0.063(6) 0.105(9) -0.037(6) 0.013(5) -0.005(5)
C26 0.053(6) 0.038(5) 0.066(7) -0.003(4) -0.004(5) 0.011(4)
C11 0.041(6) 0.068(7) 0.135(11) 0.028(7) -0.035(6) -0.003(5)
C9 0.046(6) 0.056(6) 0.105(9) 0.036(6) -0.022(6) -0.005(5)
C28 0.065(7) 0.050(6) 0.071(8) -0.006(5) -0.008(6) -0.016(5)
C21 0.114(12) 0.085(10) 0.180(17) -0.035(10) -0.004(12) 0.030(9)
C22 0.146(14) 0.091(10) 0.121(13) 0.017(9) -0.038(10) 0.023(9)
C19 0.111(10) 0.094(9) 0.092(10) -0.020(7) 0.033(8) -0.001(8)
C20 0.25(2) 0.098(10) 0.073(10) 0.014(8) 0.017(11) -0.039(12)
C33 0.53(5) 0.18(2) 0.094(15) -0.018(14) 0.00(2) -0.19(3)
C1 0.089(10) 0.107(11) 0.084(10) 0.018(9) -0.012(8) 0.043(9)
C4 0.31(3) 0.26(3) 0.17(2) -0.12(2) -0.10(2) 0.17(2)
C3 0.16(2) 0.137(16) 0.26(3) -0.019(16) -0.042(19) -0.049(15)

loop_
_atom_type_symbol
_atom_type_description
_atom_type_scat_dispersion_real
_atom_type_scat_dispersion_imag
_atom_type_scat_source
C C 0.0033 0.0016 'International Tables Vol C Tables 4.2.6.8 and 6.1.1.4'
H H 0.0000 0.0000 'International Tables Vol C Tables 4.2.6.8 and 6.1.1.4'
N N 0.0061 0.0033 'International Tables Vol C Tables 4.2.6.8 and 6.1.1.4'
O O 0.0106 0.0060 'International Tables Vol C Tables 4.2.6.8 and 6.1.1.4'
P P 0.1023 0.0942 'International Tables Vol C Tables 4.2.6.8 and 6.1.1.4'
Cl Cl 0.1484 0.1585 'International Tables Vol C Tables 4.2.6.8 and 6.1.1.4'
Cd Cd -0.8075 1.2024 'International Tables Vol C Tables 4.2.6.8 and 6.1.1.4'

loop_
_geom_angle_atom_site_label_1
_geom_angle_atom_site_label_2
_geom_angle_atom_site_label_3
_geom_angle
_geom_angle_site_symmetry_1
_geom_angle_site_symmetry_3
N6 Cd1 N7 86.5(3) . .
N6 Cd1 Cl1 168.43(18) . .
N7 Cd1 Cl1 90.97(18) . .
N6 Cd1 Cl2 91.97(19) . .
N7 Cd1 Cl2 86.55(19) . .
Cl1 Cd1 Cl2 99.15(8) . .
N6 Cd1 Cl1 86.28(19) . 3_577
N7 Cd1 Cl1 90.32(19) . 3_577
Cl1 Cd1 Cl1 82.45(8) . 3_577
Cl2 Cd1 Cl1 176.51(7) . 3_577
N6 Cd1 Cl3 86.42(17) . .
N7 Cd1 Cl3 168.03(18) . .
Cl1 Cd1 Cl3 97.83(7) . .
Cl2 Cd1 Cl3 84.05(7) . .
Cl1 Cd1 Cl3 98.84(7) 3_577 .
N14 Cd2 N13 85.4(3) . .
N14 Cd2 Cl2 171.8(2) . .
N13 Cd2 Cl2 89.55(18) . .
N14 Cd2 Cl3 99.8(2) . .
N13 Cd2 Cl3 85.50(19) . .
Cl2 Cd2 Cl3 86.25(7) . .
N14 Cd2 Cl4 85.67(18) . .
N13 Cd2 Cl4 171.03(17) . .
Cl2 Cd2 Cl4 99.42(7) . .
Cl3 Cd2 Cl4 94.88(7) . .
N14 Cd2 Cl4 84.9(2) . 3_677
N13 Cd2 Cl4 92.88(19) . 3_677
Cl2 Cd2 Cl4 88.84(7) . 3_677
Cl3 Cd2 Cl4 174.84(6) . 3_677
Cl4 Cd2 Cl4 87.49(8) . 3_677
Cd2 Cl2 Cd1 95.86(8) . .
Cd2 Cl3 Cd1 92.95(7) . .
Cd1 Cl1 Cd1 97.55(8) . 3_577
Cd2 Cl4 Cd2 92.51(7) . 3_677
N8 P1 N10 114.8(5) . .
N8 P1 O2 111.5(4) . .
N10 P1 O2 113.3(4) . .
N8 P1 O3 112.4(4) . 2_546
N10 P1 O3 111.7(4) . 2_546
O2 P1 O3 90.6(3) . 2_546
O1 P2 N1 112.9(4) . .
O1 P2 O4 92.6(4) . 2_647
N1 P2 O4 112.0(4) . 2_647
O1 P2 N3 112.5(5) . .
N1 P2 N3 112.9(6) . .
O4 P2 N3 112.3(5) 2_647 .
C14 O2 P1 122.9(5) . .
C25 O3 P1 127.0(5) . 2_556
C30 O4 P2 123.3(7) . 2_657
C7 O1 P2 122.4(7) . .
C16 N7 C12 116.8(7) . .
C16 N7 Cd1 120.7(6) . .
C12 N7 Cd1 122.3(6) . .
C10 N6 C9 117.6(8) . .
C10 N6 Cd1 120.0(6) . .
C9 N6 Cd1 122.3(5) . .
C28 N14 C32 117.2(8) . .
C28 N14 Cd2 122.0(7) . .
C32 N14 Cd2 120.0(6) . .
C27 N13 C23 116.5(7) . .
C27 N13 Cd2 121.9(6) . .
C23 N13 Cd2 121.4(6) . .
C17 N11 C22 123.4(13) . .
C17 N11 C21 118.6(12) . .
C22 N11 C21 117.5(11) . .
C18 N12 C19 124.4(10) . .
C18 N12 C20 121.1(12) . .
C19 N12 C20 114.1(11) . .
C1 N4 C3 124.8(14) . .
C1 N4 C4 115.4(19) . .
C3 N4 C4 119.8(19) . .
C6 N5 C5 125.1(11) . .
C6 N5 C2 117.5(10) . .
C5 N5 C2 117.4(10) . .
C18 N10 P1 115.4(7) . .
C17 N8 P1 116.0(8) . .
C17 N9 C18 120.0(10) . .
C1 N1 P2 118.2(9) . .
C2 N3 P2 109.5(8) . .
C2 N2 C1 113.7(14) . .
N6 C10 C11 122.0(9) . .
C24 C25 C26 118.4(8) . .
C24 C25 O3 116.6(8) . .
C26 C25 O3 124.9(8) . .
C32 C31 C30 118.9(9) . .
C13 C14 C15 121.3(8) . .
C13 C14 O2 120.0(8) . .
C15 C14 O2 118.2(8) . .
N13 C27 C26 124.4(8) . .
N13 C23 C24 123.2(9) . .
C14 C13 C12 119.1(9) . .
C11 C7 C8 120.3(9) . .
C11 C7 O1 120.6(8) . .
C8 C7 O1 119.1(9) . .
C30 C29 C28 117.4(10) . .
C25 C24 C23 120.5(10) . .
C7 C8 C9 116.4(9) . .
N14 C32 C31 123.1(10) . .
C14 C15 C16 116.7(9) . .
N7 C16 C15 123.1(9) . .
N11 C17 N9 114.3(12) . .
N11 C17 N8 118.8(12) . .
N9 C17 N8 126.8(10) . .
N12 C18 N9 119.6(11) . .
N12 C18 N10 113.6(10) . .
N9 C18 N10 126.7(10) . .
C29 C30 O4 127.1(10) . .
C29 C30 C31 118.3(8) . .
O4 C30 C31 114.6(9) . .
N7 C12 C13 122.9(8) . .
C25 C26 C27 116.9(8) . .
C7 C11 C10 118.8(9) . .
N6 C9 C8 124.6(8) . .
N14 C28 C29 125.1(10) . .
Cl5 C33 Cl6 118.4(12) . .
Cl5 C33 Cl7 110.7(11) . .
Cl6 C33 Cl7 99.6(11) . .
N2 C1 N4 121.9(15) . .
N2 C1 N1 125.3(14) . .
N4 C1 N1 112.7(13) . .
N2 C2 N3 140.3(14) . .
N2 C2 N5 109.6(12) . .
N3 C2 N5 110.1(11) . .

loop_
_geom_bond_atom_site_label_1
_geom_bond_atom_site_label_2
_geom_bond_distance
_geom_bond_site_symmetry_2
Cd1 N6 2.380(6) .
Cd1 N7 2.414(7) .
Cd1 Cl1 2.591(2) .
Cd1 Cl2 2.616(3) .
Cd1 Cl1 2.682(2) 3_577
Cd1 Cl3 2.693(2) .
Cd2 N14 2.367(7) .
Cd2 N13 2.401(6) .
Cd2 Cl2 2.577(2) .
Cd2 Cl3 2.623(3) .
Cd2 Cl4 2.651(2) .
Cd2 Cl4 2.679(2) 3_677
Cl6 C33 1.693(17) .
Cl5 C33 1.648(18) .
Cl7 C33 2.00(2) .
Cl1 Cd1 2.682(2) 3_577
Cl4 Cd2 2.679(2) 3_677
P1 N8 1.563(8) .
P1 N10 1.578(8) .
P1 O2 1.602(6) .
P1 O3 1.605(6) 2_546
P2 O1 1.557(7) .
P2 N1 1.570(8) .
P2 O4 1.594(7) 2_647
P2 N3 1.616(9) .
O2 C14 1.407(9) .
O3 C25 1.385(9) .
O3 P1 1.605(6) 2_556
O4 C30 1.380(10) .
O4 P2 1.594(7) 2_657
O1 C7 1.416(10) .
N7 C16 1.339(10) .
N7 C12 1.346(11) .
N6 C10 1.276(10) .
N6 C9 1.309(11) .
N14 C28 1.313(12) .
N14 C32 1.331(12) .
N13 C27 1.294(10) .
N13 C23 1.314(11) .
N11 C17 1.333(13) .
N11 C22 1.440(15) .
N11 C21 1.455(13) .
N12 C18 1.326(11) .
N12 C19 1.428(12) .
N12 C20 1.462(14) .
N4 C1 1.389(19) .
N4 C3 1.436(15) .
N4 C4 1.468(12) .
N5 C6 1.381(12) .
N5 C5 1.383(12) .
N5 C2 1.398(11) .
N10 C18 1.362(12) .
N8 C17 1.351(14) .
N9 C17 1.340(14) .
N9 C18 1.341(13) .
N1 C1 1.398(15) .
N3 C2 1.334(9) .
N2 C2 1.272(10) .
N2 C1 1.361(16) .
C10 C11 1.432(13) .
C25 C24 1.337(12) .
C25 C26 1.361(12) .
C31 C32 1.338(11) .
C31 C30 1.421(13) .
C14 C13 1.337(12) .
C14 C15 1.366(12) .
C27 C26 1.388(11) .
C23 C24 1.342(12) .
C13 C12 1.362(11) .
C7 C11 1.310(13) .
C7 C8 1.366(12) .
C29 C30 1.359(14) .
C29 C28 1.369(12) .
C8 C9 1.387(12) .
C15 C16 1.399(12) .
